data_2203864
loop_
_publ_author_name
'Rebecca J. Abergel'
'Mircea Dinca'

_publ_section_title
;
 9,10-Dibromotriptycene
;
_journal_issue 7
_journal_name_full 'Acta Crystallographica Section E'
_journal_page_first o1248
_journal_page_last o1249
_journal_paper_doi 10.1107/S1600536804013753
_journal_volume 60
_journal_year 2004
_chemical_formula_moiety 'C20 H12 Br2 '
_chemical_formula_sum 'C20 H12 Br2'
_chemical_formula_weight 412.12
_chemical_melting_point 588
_space_group_IT_number 14
_symmetry_cell_setting monoclinic
_symmetry_space_group_name_Hall '-P 2yab'
_symmetry_space_group_name_H-M 'P 1 21/a 1'
_cell_angle_alpha 90.000
_cell_angle_beta 92.639(2)
_cell_angle_gamma 90.000
_cell_formula_units_Z 4
_cell_length_a 8.0753(8)
_cell_length_b 13.6980(10)
_cell_length_c 14.0540(10)
_cell_measurement_reflns_used 1610
_cell_measurement_temperature 167.2
_cell_measurement_theta_max 23.1
_cell_measurement_theta_min 2.9
_cell_volume 1552.9(2)
_computing_cell_refinement 'SAINT (Bruker, 2003)'
_computing_data_collection 'SMART (Bruker, 2001--2003)'
_computing_data_reduction SAINT
_computing_molecular_graphics teXsan
_computing_publication_material teXsan
_computing_structure_refinement 'teXsan (Molecular Structure Corporation & Rigaku Corporation, 1998)'
_computing_structure_solution 'SIR92 (Altomare et al., 1993)'
_diffrn_measured_fraction_theta_full 0.9928
_diffrn_measured_fraction_theta_max 0.9928
_diffrn_measurement_device_type 'Bruker SMART APEX CCD diffractometer'
_diffrn_measurement_method \w-scans
_diffrn_radiation_type 'Mo K\a'
_diffrn_radiation_wavelength 0.7107
_diffrn_reflns_av_R_equivalents 0.021
_diffrn_reflns_limit_h_max 6
_diffrn_reflns_limit_h_min -10
_diffrn_reflns_limit_k_max 17
_diffrn_reflns_limit_k_min -17
_diffrn_reflns_limit_l_max 17
_diffrn_reflns_limit_l_min -17
_diffrn_reflns_number 9101
_diffrn_reflns_theta_full 26.41
_diffrn_reflns_theta_max 26.41
_diffrn_standards_number 0
_exptl_absorpt_coefficient_mu 5.228
_exptl_absorpt_correction_T_max 0.855
_exptl_absorpt_correction_T_min 0.683
_exptl_absorpt_correction_type multi-scan
_exptl_absorpt_process_details '(Blessing, 1995)'
_exptl_crystal_colour Colorless
_exptl_crystal_density_diffrn 1.763
_exptl_crystal_density_method 'not measured'
_exptl_crystal_description parallelepiped
_exptl_crystal_F_000 808.00
_exptl_crystal_size_max 0.120
_exptl_crystal_size_mid 0.080
_exptl_crystal_size_min 0.030
_refine_diff_density_max 0.74
_refine_diff_density_min -0.33
_refine_ls_extinction_method none
_refine_ls_goodness_of_fit_ref 2.081
_refine_ls_hydrogen_treatment constr
_refine_ls_number_parameters 199
_refine_ls_number_reflns 2073
_refine_ls_R_factor_gt 0.0416
_refine_ls_shift/su_max 0.0063
_refine_ls_structure_factor_coef F
_refine_ls_weighting_details 'w = 1/[\s^2^(Fo) + 0.00022|Fo|^2^]'
_refine_ls_weighting_scheme calc
_refine_ls_wR_factor_ref 0.0537
_reflns_number_gt 2073
_reflns_number_total 3164
_reflns_threshold_expression F^2^>3\s(F^2^)
_cod_data_source_file cf6346.cif
_cod_data_source_block I
_cod_original_cell_volume 1552.9(3)
_cod_original_sg_symbol_Hall '-p 2yab'
_cod_original_sg_symbol_H-M 'P 21/a'
_cod_original_formula_sum 'C20 H12 Br2 '
_cod_database_code 2203864
_cod_database_fobs_code 2203864

loop_
_symmetry_equiv_pos_as_xyz
x,y,z
1/2-x,1/2+y,-z
-x,-y,-z
1/2+x,1/2-y,z

loop_
_atom_site_label
_atom_site_fract_x
_atom_site_fract_y
_atom_site_fract_z
_atom_site_U_iso_or_equiv
_atom_site_adp_type
_atom_site_calc_flag
_atom_site_occupancy
_atom_site_type_symbol
Br1 0.13070(9) -0.13790(5) 0.93317(5) 0.0441(2) Uani d 1.00 Br
Br2 0.20136(9) 0.14566(5) 0.57093(5) 0.0430(2) Uani d 1.00 Br
C1 0.1542(7) -0.0522(4) 0.8237(4) 0.025(2) Uani d 1.00 C
C2 0.1822(7) 0.0606(4) 0.6796(4) 0.024(2) Uani d 1.00 C
C3 -0.0135(7) -0.0185(4) 0.7819(4) 0.023(2) Uani d 1.00 C
C4 -0.1694(8) -0.0410(4) 0.8123(4) 0.032(2) Uani d 1.00 C
C5 -0.3107(7) -0.0049(5) 0.7643(5) 0.039(2) Uani d 1.00 C
C6 -0.2946(7) 0.0546(5) 0.6858(5) 0.037(2) Uani d 1.00 C
C7 -0.1401(7) 0.0783(4) 0.6549(4) 0.030(2) Uani d 1.00 C
C8 0.0007(7) 0.0425(4) 0.7025(4) 0.026(2) Uani d 1.00 C
C9 0.2528(7) 0.0397(4) 0.8493(4) 0.025(2) Uani d 1.00 C
C10 0.3310(7) 0.0627(5) 0.9352(4) 0.032(2) Uani d 1.00 C
C11 0.4230(8) 0.1484(5) 0.9447(5) 0.040(2) Uani d 1.00 C
C12 0.4375(8) 0.2095(4) 0.8684(5) 0.037(2) Uani d 1.00 C
C13 0.3574(7) 0.1863(4) 0.7804(5) 0.031(2) Uani d 1.00 C
C14 0.2662(7) 0.1010(4) 0.7703(4) 0.0220(10) Uani d 1.00 C
C15 0.2417(7) -0.1025(4) 0.7438(4) 0.025(2) Uani d 1.00 C
C16 0.3061(8) -0.1957(4) 0.7426(5) 0.037(2) Uani d 1.00 C
C17 0.3889(8) -0.2267(5) 0.6626(5) 0.040(2) Uani d 1.00 C
C18 0.4059(7) -0.1659(5) 0.5868(5) 0.038(2) Uani d 1.00 C
C19 0.3406(7) -0.0717(4) 0.5867(4) 0.031(2) Uani d 1.00 C
C20 0.2574(6) -0.0408(4) 0.6652(4) 0.0230(10) Uani d 1.00 C
H1 -0.1800 -0.0815 0.8665 0.0389 Uiso calc 1.00 H
H2 -0.4175 -0.0210 0.7853 0.0465 Uiso calc 1.00 H
H3 -0.3910 0.0794 0.6529 0.0446 Uiso calc 1.00 H
H4 -0.1304 0.1191 0.6008 0.0361 Uiso calc 1.00 H
H5 0.3224 0.0202 0.9881 0.0388 Uiso calc 1.00 H
H6 0.4759 0.1646 1.0044 0.0474 Uiso calc 1.00 H
H7 0.5017 0.2674 0.8749 0.0439 Uiso calc 1.00 H
H8 0.3658 0.2292 0.7277 0.0374 Uiso calc 1.00 H
H9 0.2946 -0.2382 0.7952 0.0441 Uiso calc 1.00 H
H10 0.4337 -0.2908 0.6610 0.0480 Uiso calc 1.00 H
H11 0.4632 -0.1880 0.5334 0.0456 Uiso calc 1.00 H
H12 0.3529 -0.0296 0.5338 0.0370 Uiso calc 1.00 H

loop_
_atom_site_aniso_label
_atom_site_aniso_U_11
_atom_site_aniso_U_22
_atom_site_aniso_U_33
_atom_site_aniso_U_12
_atom_site_aniso_U_13
_atom_site_aniso_U_23
Br1 0.0475(4) 0.0473(4) 0.0375(4) -0.0063(3) 0.0024(3) 0.0189(3)
Br2 0.0491(4) 0.0440(4) 0.0358(4) -0.0031(3) 0.0026(3) 0.0171(3)
C1 0.026(3) 0.025(3) 0.026(3) -0.001(3) 0.000(3) 0.006(2)
C2 0.026(3) 0.025(3) 0.022(3) -0.002(3) 0.005(3) 0.004(2)
C3 0.018(3) 0.023(3) 0.029(3) -0.001(2) 0.004(3) -0.006(2)
C4 0.027(4) 0.037(3) 0.034(4) -0.008(3) 0.010(3) -0.007(3)
C5 0.013(3) 0.050(4) 0.053(5) -0.002(3) 0.003(3) -0.016(4)
C6 0.019(3) 0.045(4) 0.047(4) 0.003(3) -0.009(3) -0.010(3)
C7 0.026(3) 0.031(3) 0.033(4) -0.002(3) -0.003(3) -0.008(3)
C8 0.031(4) 0.023(3) 0.025(3) 0.004(2) -0.001(3) -0.005(2)
C9 0.020(3) 0.025(3) 0.029(3) 0.004(2) 0.002(3) -0.004(2)
C10 0.032(4) 0.039(4) 0.026(3) 0.012(3) 0.003(3) -0.002(3)
C11 0.039(4) 0.036(4) 0.042(4) 0.008(3) -0.009(3) -0.021(3)
C12 0.032(4) 0.024(3) 0.054(4) -0.008(3) 0.004(3) -0.013(3)
C13 0.020(3) 0.027(3) 0.047(4) 0.001(3) 0.007(3) 0.000(3)
C14 0.018(3) 0.023(3) 0.025(3) 0.000(2) 0.001(2) -0.002(2)
C15 0.018(3) 0.023(3) 0.033(3) 0.001(2) -0.002(3) -0.003(2)
C16 0.035(4) 0.025(3) 0.049(4) 0.000(3) -0.005(3) 0.001(3)
C17 0.030(4) 0.030(3) 0.060(5) 0.010(3) -0.002(3) -0.013(3)
C18 0.021(3) 0.046(4) 0.047(4) -0.001(3) 0.007(3) -0.025(3)
C19 0.024(3) 0.038(3) 0.030(3) -0.008(3) 0.000(3) -0.009(3)
C20 0.014(3) 0.027(3) 0.027(3) -0.006(2) 0.000(2) -0.005(2)

loop_
_atom_type_symbol
_atom_type_description
_atom_type_scat_dispersion_real
_atom_type_scat_dispersion_imag
_atom_type_scat_source
C C 0.003 0.002
;International Tables for Crystallography
(1992, Vol. C, Tables 4.2.6.8 and 6.1.1.1)
;
Br Br -0.290 2.459
;International Tables for Crystallography
(1992, Vol. C, Tables 4.2.6.8 and 6.1.1.1)
;
H H 0.000 0.000
;International Tables for Crystallography
(1992, Vol. C, Table 6.1.1.2)
;

loop_
_geom_angle_atom_site_label_1
_geom_angle_atom_site_label_2
_geom_angle_atom_site_label_3
_geom_angle
_geom_angle_publ_flag
Br1 C1 C3 111.7(4) y
Br1 C1 C9 112.3(4) y
Br1 C1 C15 112.1(4) y
C3 C1 C9 106.6(4) y
C3 C1 C15 106.8(5) y
C9 C1 C15 107.1(4) y
Br2 C2 C8 112.0(4) y
Br2 C2 C14 113.2(4) y
Br2 C2 C20 113.3(4) y
C8 C2 C14 106.0(4) y
C8 C2 C20 105.7(4) y
C14 C2 C20 106.1(4) y
C1 C3 C4 128.3(5) n
C1 C3 C8 112.5(5) n
C4 C3 C8 119.2(5) n
C3 C4 C5 120.7(6) n
C4 C5 C6 119.4(5) n
C5 C6 C7 120.7(6) n
C6 C7 C8 120.0(6) n
C2 C8 C3 112.1(5) n
C2 C8 C7 127.8(5) n
C3 C8 C7 120.0(5) n
C1 C9 C10 127.8(5) n
C1 C9 C14 111.5(5) n
C10 C9 C14 120.6(5) n
C9 C10 C11 120.0(6) n
C10 C11 C12 120.3(6) n
C11 C12 C13 119.9(5) n
C12 C13 C14 120.1(6) n
C2 C14 C9 113.5(5) n
C2 C14 C13 127.4(5) n
C9 C14 C13 119.0(5) n
C1 C15 C16 128.1(5) n
C1 C15 C20 111.8(5) n
C16 C15 C20 120.1(5) n
C15 C16 C17 119.0(6) n
C16 C17 C18 120.7(6) n
C17 C18 C19 121.0(6) n
C18 C19 C20 118.7(6) n
C2 C20 C15 113.0(5) n
C2 C20 C19 126.3(5) n
C15 C20 C19 120.5(5) n
C3 C4 H1 119.7 no
C5 C4 H1 119.6 no
C4 C5 H2 120.3 no
C6 C5 H2 120.3 no
C5 C6 H3 119.7 no
C7 C6 H3 119.7 no
C6 C7 H4 120.0 no
C8 C7 H4 120.0 no
C9 C10 H5 120.0 no
C11 C10 H5 120.0 no
C10 C11 H6 119.9 no
C12 C11 H6 119.9 no
C11 C12 H7 120.0 no
C13 C12 H7 120.0 no
C12 C13 H8 119.9 no
C14 C13 H8 119.9 no
C15 C16 H9 120.5 no
C17 C16 H9 120.5 no
C16 C17 H10 119.7 no
C18 C17 H10 119.7 no
C17 C18 H11 119.5 no
C19 C18 H11 119.5 no
C18 C19 H12 120.6 no
C20 C19 H12 120.7 no

loop_
_geom_bond_atom_site_label_1
_geom_bond_atom_site_label_2
_geom_bond_distance
_geom_bond_publ_flag
Br1 C1 1.952(5) yes
Br2 C2 1.933(5) yes
C1 C3 1.523(8) yes
C1 C9 1.524(8) yes
C1 C15 1.519(8) yes
C2 C8 1.535(8) yes
C2 C14 1.521(7) yes
C2 C20 1.532(7) yes
C3 C4 1.382(8) no
C3 C8 1.403(8) no
C4 C5 1.389(8) no
C5 C6 1.383(9) no
C6 C7 1.379(8) no
C7 C8 1.382(8) no
C9 C10 1.373(8) no
C9 C14 1.401(7) no
C10 C11 1.392(9) no
C11 C12 1.370(9) no
C12 C13 1.405(9) no
C13 C14 1.385(8) no
C15 C16 1.378(8) no
C15 C20 1.402(8) no
C16 C17 1.400(9) no
C17 C18 1.363(9) no
C18 C19 1.393(9) no
C19 C20 1.384(7) no
C4 H1 0.950 no
C5 H2 0.950 no
C6 H3 0.950 no
C7 H4 0.950 no
C10 H5 0.950 no
C11 H6 0.950 no
C12 H7 0.950 no
C13 H8 0.950 no
C16 H9 0.950 no
C17 H10 0.950 no
C18 H11 0.950 no
C19 H12 0.950 no

loop_
_geom_contact_atom_site_label_1
_geom_contact_atom_site_label_2
_geom_contact_distance
_geom_contact_site_symmetry_2
_geom_contact_publ_flag
Br1 C11 3.431(6) 2_547 n
Br1 C12 3.549(6) 2_547 n
Br2 C18 3.486(6) 2_556 n

loop_
_geom_torsion_atom_site_label_1
_geom_torsion_atom_site_label_2
_geom_torsion_atom_site_label_3
_geom_torsion_atom_site_label_4
_geom_torsion
_geom_torsion_publ_flag
Br1 C1 C3 C4 0.3(7) no
Br1 C1 C3 C8 -179.5(4) no
Br1 C1 C9 C10 4.7(7) no
Br1 C1 C9 C14 -179.1(4) no
Br1 C1 C15 C16 -2.0(8) no
Br1 C1 C15 C20 179.7(4) no
Br2 C2 C8 C3 -179.5(4) no
Br2 C2 C8 C7 0.9(7) no
Br2 C2 C14 C9 -180.0(4) no
Br2 C2 C14 C13 -3.5(7) no
Br2 C2 C20 C15 -179.4(4) no
Br2 C2 C20 C19 3.5(7) no
C1 C3 C4 C5 -178.8(5) no
C1 C3 C8 C2 -0.9(6) no
C1 C3 C8 C7 178.8(5) no
C1 C9 C10 C11 176.8(5) no
C1 C9 C14 C2 -0.8(6) no
C1 C9 C14 C13 -177.6(5) no
C1 C15 C16 C17 -177.3(6) no
C1 C15 C20 C2 -0.3(7) no
C1 C15 C20 C19 177.0(5) no
C2 C8 C3 C4 179.3(5) no
C2 C8 C7 C6 -179.8(5) no
C2 C14 C9 C10 175.8(5) no
C2 C14 C13 C12 -175.2(5) no
C2 C20 C15 C16 -178.7(5) no
C2 C20 C19 C18 177.9(5) no
C3 C1 C9 C10 127.3(6) no
C3 C1 C9 C14 -56.5(6) no
C3 C1 C15 C16 -124.6(6) no
C3 C1 C15 C20 57.1(6) no
C3 C4 C5 C6 -0.5(9) no
C3 C8 C2 C14 -55.6(6) no
C3 C8 C2 C20 56.8(6) no
C3 C8 C7 C6 0.6(8) no
C4 C3 C1 C9 -122.7(6) no
C4 C3 C1 C15 123.1(6) no
C4 C3 C8 C7 -1.0(8) no
C4 C5 C6 C7 0.0(9) no
C5 C4 C3 C8 0.9(8) no
C5 C6 C7 C8 -0.1(9) no
C7 C8 C2 C14 124.8(6) no
C7 C8 C2 C20 -122.9(6) no
C8 C2 C14 C9 56.9(6) no
C8 C2 C14 C13 -126.6(6) no
C8 C2 C20 C15 -56.4(6) no
C8 C2 C20 C19 126.5(6) no
C8 C3 C1 C9 57.5(6) no
C8 C3 C1 C15 -56.7(6) no
C9 C1 C15 C16 121.5(6) no
C9 C1 C15 C20 -56.8(6) no
C9 C10 C11 C12 -0.8(9) no
C9 C14 C2 C20 -55.2(6) no
C9 C14 C13 C12 1.2(8) no
C10 C9 C1 C15 -118.7(6) no
C10 C9 C14 C13 -1.1(8) no
C10 C11 C12 C13 0.9(9) no
C11 C10 C9 C14 0.9(8) no
C11 C12 C13 C14 -1.1(9) no
C(13 C14 C2 C20 121.4(6) no
C14 C2 C20 C15 55.8(6) no
C14 C2 C20 C19 -121.2(6) no
C14 C9 C1 C15 57.6(6) no
C15 C16 C17 C18 0.0(10) no
C15 C20 C19 C18 1.0(8) no
C16 C15 C20 C19 -1.5(9) no
C16 C17 C18 C19 .0(10) no
C17 C16 C15 C20 0.9(9) no
C17 C18 C19 C20 -0.1(9) no

loop_
_cod_related_entry_id
_cod_related_entry_database
_cod_related_entry_code
1 ChemSpider 120395
